data_2203727
loop_
_publ_author_name
'Wang, Wei'
'Liu, Hui-Min'
'Zhang, Wen-Qin'

_publ_section_title
;
 <i>trans</i>-5,5'-[(2-Butene-1,4-diyl)dithio]bis(1-phenyl-1,2,3,4-tetrazole)
;
_journal_issue 6
_journal_name_full 'Acta Crystallographica Section E'
_journal_page_first o1107
_journal_page_last o1109
_journal_paper_doi 10.1107/S1600536804011638
_journal_volume 60
_journal_year 2004
_chemical_formula_iupac 'C18 H16 N8 S2'
_chemical_formula_moiety 'C18 H16 N8 S2'
_chemical_formula_sum 'C18 H16 N8 S2'
_chemical_formula_weight 408.51
_chemical_melting_point 405
_chemical_name_systematic
;
trans-5,5'-[(2-Butene-1,4-diyl)dithio]bis(1-phenyl-1,2,3,4-tetrazole)
;
_space_group_IT_number 14
_symmetry_cell_setting monoclinic
_symmetry_space_group_name_Hall '-P 2ybc'
_symmetry_space_group_name_H-M 'P 1 21/c 1'
_atom_sites_solution_hydrogens geom
_atom_sites_solution_primary direct
_atom_sites_solution_secondary difmap
_cell_angle_alpha 90.00
_cell_angle_beta 100.332(6)
_cell_angle_gamma 90.00
_cell_formula_units_Z 4
_cell_length_a 9.727(3)
_cell_length_b 12.770(4)
_cell_length_c 15.947(6)
_cell_measurement_reflns_used 893
_cell_measurement_temperature 293(2)
_cell_measurement_theta_max 23.35
_cell_measurement_theta_min 3.05
_cell_volume 1948.7(11)
_computing_cell_refinement 'SMART or SAINT?'
_computing_data_collection 'SMART (Bruker, 1997)'
_computing_data_reduction 'SAINT (Bruker, 1997)'
_computing_molecular_graphics 'SHELXTL (Bruker, 1997)'
_computing_publication_material SHELXTL
_computing_structure_refinement 'SHELXL97 (Sheldrick, 1997)'
_computing_structure_solution 'SHELXS97 (Sheldrick, 1997)'
_diffrn_ambient_temperature 293(2)
_diffrn_measured_fraction_theta_full 0.997
_diffrn_measured_fraction_theta_max 0.997
_diffrn_measurement_device_type 'Bruker SMART CCD area-detector'
_diffrn_measurement_method '\y and \w'
_diffrn_radiation_monochromator graphite
_diffrn_radiation_source 'fine-focus sealed tube'
_diffrn_radiation_type 'Mo K\a'
_diffrn_radiation_wavelength 0.71073
_diffrn_reflns_av_R_equivalents 0.0384
_diffrn_reflns_av_sigmaI/netI 0.0453
_diffrn_reflns_limit_h_max 9
_diffrn_reflns_limit_h_min -12
_diffrn_reflns_limit_k_max 15
_diffrn_reflns_limit_k_min -12
_diffrn_reflns_limit_l_max 19
_diffrn_reflns_limit_l_min -17
_diffrn_reflns_number 11016
_diffrn_reflns_theta_full 26.42
_diffrn_reflns_theta_max 26.42
_diffrn_reflns_theta_min 2.13
_diffrn_standards_decay_% 0
_diffrn_standards_number 0
_exptl_absorpt_coefficient_mu 0.295
_exptl_absorpt_correction_T_max 0.954
_exptl_absorpt_correction_T_min 0.928
_exptl_absorpt_correction_type multi-scan
_exptl_absorpt_process_details '(SADABS; Sheldrick, 1996)'
_exptl_crystal_colour colourless
_exptl_crystal_density_diffrn 1.392
_exptl_crystal_density_meas ?
_exptl_crystal_density_method 'not measured'
_exptl_crystal_description prism
_exptl_crystal_F_000 848
_exptl_crystal_size_max 0.24
_exptl_crystal_size_mid 0.20
_exptl_crystal_size_min 0.16
_refine_diff_density_max 0.222
_refine_diff_density_min -0.239
_refine_ls_extinction_method none
_refine_ls_goodness_of_fit_ref 1.006
_refine_ls_hydrogen_treatment constr
_refine_ls_matrix_type full
_refine_ls_number_parameters 253
_refine_ls_number_reflns 3987
_refine_ls_number_restraints 0
_refine_ls_restrained_S_all 1.006
_refine_ls_R_factor_all 0.0814
_refine_ls_R_factor_gt 0.0406
_refine_ls_shift/su_max 0.002
_refine_ls_shift/su_mean 0.000
_refine_ls_structure_factor_coef Fsqd
_refine_ls_weighting_details 'w = 1/[\s^2^(Fo^2^)+(0.0429P)^2^+0.1948P] where P=(Fo^2^+2Fc^2^)/3'
_refine_ls_weighting_scheme calc
_refine_ls_wR_factor_gt 0.0834
_refine_ls_wR_factor_ref 0.0974
_reflns_number_gt 2561
_reflns_number_total 3987
_reflns_threshold_expression I>2\s(I)
_cod_data_source_file ci6373.cif
_cod_data_source_block I
_cod_depositor_comments
;
The following automatic conversions were performed:

'_exptl_crystal_density_meas' value 'none' was changed to '?' - the
value is perceived as not measured.

Automatic conversion script
Id: cif_fix_values 3008 2015-01-20 13:52:24Z robertas 
;
_cod_original_sg_symbol_H-M 'P 21/c'
_cod_database_code 2203727
_cod_database_fobs_code 2203727

loop_
_symmetry_equiv_pos_as_xyz
'x, y, z'
'-x, y+1/2, -z+1/2'
'-x, -y, -z'
'x, -y-1/2, z-1/2'

loop_
_atom_site_label
_atom_site_fract_x
_atom_site_fract_y
_atom_site_fract_z
_atom_site_U_iso_or_equiv
_atom_site_adp_type
_atom_site_calc_flag
_atom_site_refinement_flags
_atom_site_occupancy
_atom_site_type_symbol
S1 0.94012(5) -0.01410(4) 0.16461(4) 0.05021(17) Uani d . 1 S
S2 0.56451(5) 0.10776(4) -0.14436(4) 0.05116(17) Uani d . 1 S
N1 0.84945(17) 0.18624(14) 0.17421(11) 0.0470(4) Uani d . 1 N
N2 0.68139(18) 0.07358(16) 0.16311(14) 0.0620(6) Uani d . 1 N
N3 0.6311(2) 0.17264(18) 0.16686(16) 0.0743(6) Uani d . 1 N
N4 0.7300(2) 0.24115(16) 0.17412(14) 0.0664(6) Uani d . 1 N
N5 0.67510(18) 0.29875(14) -0.10188(11) 0.0480(4) Uani d . 1 N
N6 0.83367(18) 0.18473(15) -0.11681(13) 0.0583(5) Uani d . 1 N
N7 0.8916(2) 0.28087(18) -0.09981(15) 0.0715(6) Uani d . 1 N
N8 0.8000(2) 0.35044(16) -0.09111(14) 0.0654(6) Uani d . 1 N
C1 0.9811(2) 0.23763(17) 0.17667(13) 0.0452(5) Uani d . 1 C
C2 1.0971(2) 0.20098(18) 0.23056(14) 0.0527(6) Uani d . 1 C
H2 1.0900 0.1451 0.2670 0.063 Uiso calc R 1 H
C3 1.2241(2) 0.2480(2) 0.22998(17) 0.0644(7) Uani d . 1 C
H3 1.3039 0.2228 0.2652 0.077 Uiso calc R 1 H
C4 1.2334(3) 0.3308(2) 0.1784(2) 0.0750(8) Uani d . 1 C
H4 1.3199 0.3618 0.1781 0.090 Uiso calc R 1 H
C5 1.1175(3) 0.3695(2) 0.12670(19) 0.0768(8) Uani d . 1 C
H5 1.1249 0.4281 0.0931 0.092 Uiso calc R 1 H
C6 0.9883(3) 0.32171(19) 0.12401(16) 0.0607(6) Uani d . 1 C
H6 0.9092 0.3460 0.0876 0.073 Uiso calc R 1 H
C7 0.8179(2) 0.08359(17) 0.16754(13) 0.0447(5) Uani d . 1 C
C8 0.8330(2) -0.10676(16) 0.09474(14) 0.0476(5) Uani d . 1 C
H8A 0.8787 -0.1746 0.0992 0.057 Uiso calc R 1 H
H8B 0.7436 -0.1147 0.1129 0.057 Uiso calc R 1 H
C9 0.8094(2) -0.07177(16) 0.00485(14) 0.0482(5) Uani d . 1 C
H9 0.8870 -0.0656 -0.0215 0.058 Uiso calc R 1 H
C10 0.6880(2) -0.04913(16) -0.03975(14) 0.0476(5) Uani d . 1 C
H10 0.6110 -0.0551 -0.0129 0.057 Uiso calc R 1 H
C11 0.6618(2) -0.01445(16) -0.13034(14) 0.0475(5) Uani d . 1 C
H11A 0.6096 -0.0683 -0.1654 0.057 Uiso calc R 1 H
H11B 0.7504 -0.0053 -0.1492 0.057 Uiso calc R 1 H
C12 0.6987(2) 0.19758(16) -0.11852(13) 0.0448(5) Uani d . 1 C
C13 0.5475(2) 0.35120(17) -0.09497(14) 0.0468(5) Uani d . 1 C
C14 0.5113(3) 0.44014(18) -0.14219(16) 0.0591(6) Uani d . 1 C
H14 0.5683 0.4659 -0.1784 0.071 Uiso calc R 1 H
C15 0.3883(3) 0.4906(2) -0.13476(19) 0.0780(8) Uani d . 1 C
H15 0.3633 0.5522 -0.1648 0.094 Uiso calc R 1 H
C16 0.3033(3) 0.4499(2) -0.0830(2) 0.0855(9) Uani d . 1 C
H16 0.2199 0.4835 -0.0790 0.103 Uiso calc R 1 H
C17 0.3395(3) 0.3608(2) -0.03732(19) 0.0778(8) Uani d . 1 C
H17 0.2801 0.3332 -0.0033 0.093 Uiso calc R 1 H
C18 0.4644(3) 0.31147(19) -0.04161(15) 0.0613(7) Uani d . 1 C
H18 0.4917 0.2523 -0.0089 0.074 Uiso calc R 1 H

loop_
_atom_site_aniso_label
_atom_site_aniso_U_11
_atom_site_aniso_U_22
_atom_site_aniso_U_33
_atom_site_aniso_U_12
_atom_site_aniso_U_13
_atom_site_aniso_U_23
S1 0.0376(3) 0.0485(3) 0.0633(4) 0.0016(3) 0.0056(2) 0.0030(3)
S2 0.0382(3) 0.0442(3) 0.0687(4) 0.0038(2) 0.0029(3) -0.0005(3)
N1 0.0386(10) 0.0474(11) 0.0539(11) 0.0028(9) 0.0051(8) -0.0026(9)
N2 0.0388(11) 0.0603(13) 0.0882(16) 0.0005(10) 0.0147(10) -0.0056(11)
N3 0.0448(12) 0.0714(16) 0.1064(19) 0.0072(12) 0.0128(11) -0.0133(13)
N4 0.0475(12) 0.0596(14) 0.0906(16) 0.0107(11) 0.0081(10) -0.0090(11)
N5 0.0461(11) 0.0429(11) 0.0538(11) -0.0036(9) 0.0060(8) 0.0003(9)
N6 0.0421(11) 0.0553(13) 0.0765(14) -0.0008(10) 0.0077(9) -0.0031(10)
N7 0.0498(12) 0.0671(15) 0.0969(18) -0.0067(12) 0.0114(11) -0.0059(12)
N8 0.0549(13) 0.0561(13) 0.0831(16) -0.0135(11) 0.0073(10) -0.0044(11)
C1 0.0454(12) 0.0449(13) 0.0464(13) -0.0025(10) 0.0112(10) -0.0076(10)
C2 0.0508(13) 0.0519(14) 0.0540(14) -0.0056(11) 0.0051(11) -0.0039(11)
C3 0.0517(15) 0.0672(17) 0.0722(18) -0.0091(13) 0.0049(12) -0.0192(14)
C4 0.0674(18) 0.074(2) 0.088(2) -0.0238(16) 0.0282(16) -0.0220(16)
C5 0.109(2) 0.0546(17) 0.077(2) -0.0138(17) 0.0423(18) 0.0017(14)
C6 0.0739(17) 0.0511(15) 0.0592(16) 0.0024(13) 0.0172(13) 0.0006(12)
C7 0.0399(12) 0.0473(14) 0.0469(13) 0.0005(10) 0.0075(9) 0.0014(10)
C8 0.0414(12) 0.0415(12) 0.0599(15) -0.0024(10) 0.0096(10) 0.0066(10)
C9 0.0418(12) 0.0446(13) 0.0607(15) -0.0018(10) 0.0161(10) -0.0013(11)
C10 0.0412(12) 0.0402(12) 0.0643(15) 0.0000(10) 0.0172(11) 0.0008(10)
C11 0.0416(11) 0.0442(13) 0.0563(14) 0.0038(10) 0.0081(10) -0.0053(10)
C12 0.0413(12) 0.0457(13) 0.0462(13) 0.0029(10) 0.0051(9) 0.0024(10)
C13 0.0544(13) 0.0406(13) 0.0441(13) 0.0020(11) 0.0050(10) -0.0069(10)
C14 0.0730(16) 0.0417(13) 0.0618(16) 0.0015(13) 0.0101(12) -0.0032(12)
C15 0.099(2) 0.0487(16) 0.082(2) 0.0227(16) 0.0049(17) -0.0058(14)
C16 0.086(2) 0.077(2) 0.096(2) 0.0288(18) 0.0223(18) -0.0252(18)
C17 0.0841(19) 0.076(2) 0.084(2) 0.0119(17) 0.0416(16) -0.0149(16)
C18 0.0755(17) 0.0552(15) 0.0569(16) 0.0093(13) 0.0222(13) -0.0006(12)

loop_
_atom_type_symbol
_atom_type_description
_atom_type_scat_dispersion_real
_atom_type_scat_dispersion_imag
_atom_type_scat_source
C C 0.0033 0.0016
; International Tables
Vol. C, Tables 4.2.6.8 and 6.1.1.4
;
H H 0.0000 0.0000
; International Tables
Vol. C, Tables 4.2.6.8 and 6.1.1.4
;
N N 0.0061 0.0033
; International Tables
Vol. C, Tables 4.2.6.8 and 6.1.1.4
;
S S 0.1246 0.1234
; International Tables
Vol. C, Tables 4.2.6.8 and 6.1.1.4
;

loop_
_geom_angle_atom_site_label_1
_geom_angle_atom_site_label_2
_geom_angle_atom_site_label_3
_geom_angle
C7 S1 C8 99.46(10)
C12 S2 C11 100.73(10)
C7 N1 N4 108.66(17)
C7 N1 C1 129.66(18)
N4 N1 C1 121.60(18)
C7 N2 N3 105.86(19)
N4 N3 N2 111.42(18)
N3 N4 N1 105.94(18)
C12 N5 N8 108.01(18)
C12 N5 C13 130.13(18)
N8 N5 C13 121.87(18)
C12 N6 N7 105.54(19)
N8 N7 N6 112.08(18)
N7 N8 N5 105.73(18)
C6 C1 C2 121.5(2)
C6 C1 N1 119.0(2)
C2 C1 N1 119.4(2)
C1 C2 C3 119.1(2)
C1 C2 H2 120.5
C3 C2 H2 120.5
C4 C3 C2 120.3(2)
C4 C3 H3 119.9
C2 C3 H3 119.9
C3 C4 C5 120.8(3)
C3 C4 H4 119.6
C5 C4 H4 119.6
C4 C5 C6 120.3(3)
C4 C5 H5 119.9
C6 C5 H5 119.9
C1 C6 C5 118.0(2)
C1 C6 H6 121.0
C5 C6 H6 121.0
N2 C7 N1 108.12(19)
N2 C7 S1 128.10(18)
N1 C7 S1 123.78(16)
C9 C8 S1 111.65(14)
C9 C8 H8A 109.3
S1 C8 H8A 109.3
C9 C8 H8B 109.3
S1 C8 H8B 109.3
H8A C8 H8B 108.0
C10 C9 C8 124.5(2)
C10 C9 H9 117.8
C8 C9 H9 117.8
C9 C10 C11 125.4(2)
C9 C10 H10 117.3
C11 C10 H10 117.3
C10 C11 S2 111.70(15)
C10 C11 H11A 109.3
S2 C11 H11A 109.3
C10 C11 H11B 109.3
S2 C11 H11B 109.3
H11A C11 H11B 107.9
N6 C12 N5 108.62(19)
N6 C12 S2 128.90(17)
N5 C12 S2 122.34(16)
C18 C13 C14 121.6(2)
C18 C13 N5 119.4(2)
C14 C13 N5 119.1(2)
C13 C14 C15 118.7(2)
C13 C14 H14 120.7
C15 C14 H14 120.7
C16 C15 C14 120.0(3)
C16 C15 H15 120.0
C14 C15 H15 120.0
C17 C16 C15 120.8(3)
C17 C16 H16 119.6
C15 C16 H16 119.6
C16 C17 C18 120.0(3)
C16 C17 H17 120.0
C18 C17 H17 120.0
C13 C18 C17 118.9(2)
C13 C18 H18 120.5
C17 C18 H18 120.5

loop_
_geom_bond_atom_site_label_1
_geom_bond_atom_site_label_2
_geom_bond_distance
S1 C7 1.730(2)
S1 C8 1.820(2)
S2 C12 1.731(2)
S2 C11 1.818(2)
N1 C7 1.346(3)
N1 N4 1.357(2)
N1 C1 1.433(3)
N2 C7 1.323(3)
N2 N3 1.362(3)
N3 N4 1.291(3)
N5 C12 1.347(3)
N5 N8 1.366(2)
N5 C13 1.432(3)
N6 C12 1.319(3)
N6 N7 1.358(3)
N7 N8 1.283(3)
C1 C6 1.373(3)
C1 C2 1.373(3)
C2 C3 1.375(3)
C2 H2 0.93
C3 C4 1.353(4)
C3 H3 0.93
C4 C5 1.364(4)
C4 H4 0.93
C5 C6 1.391(3)
C5 H5 0.93
C6 H6 0.93
C8 C9 1.480(3)
C8 H8A 0.97
C8 H8B 0.97
C9 C10 1.297(3)
C9 H9 0.93
C10 C11 1.489(3)
C10 H10 0.93
C11 H11A 0.97
C11 H11B 0.97
C13 C18 1.372(3)
C13 C14 1.373(3)
C14 C15 1.382(3)
C14 H14 0.93
C15 C16 1.371(4)
C15 H15 0.93
C16 C17 1.363(4)
C16 H16 0.93
C17 C18 1.380(3)
C17 H17 0.93
C18 H18 0.93

loop_
_geom_hbond_atom_site_label_D
_geom_hbond_atom_site_label_H
_geom_hbond_atom_site_label_A
_geom_hbond_site_symmetry_A
_geom_hbond_distance_DH
_geom_hbond_distance_HA
_geom_hbond_distance_DA
_geom_hbond_angle_DHA
_geom_hbond_publ_flag
C2 H2 S1 . 0.93 2.84 3.226(3) 106 y
C8 H8A N7 3_755 0.97 2.61 3.471(3) 148 y
C11 H11B N6 . 0.97 2.58 3.030(3) 108 y

loop_
_geom_torsion_atom_site_label_1
_geom_torsion_atom_site_label_2
_geom_torsion_atom_site_label_3
_geom_torsion_atom_site_label_4
_geom_torsion
C7 N2 N3 N4 -0.6(3)
N2 N3 N4 N1 0.7(3)
C7 N1 N4 N3 -0.5(3)
C1 N1 N4 N3 176.53(19)
C12 N6 N7 N8 0.1(3)
N6 N7 N8 N5 0.6(3)
C12 N5 N8 N7 -1.1(2)
C13 N5 N8 N7 178.79(19)
C7 N1 C1 C6 130.8(2)
N4 N1 C1 C6 -45.6(3)
C7 N1 C1 C2 -48.3(3)
N4 N1 C1 C2 135.3(2)
C6 C1 C2 C3 -1.8(3)
N1 C1 C2 C3 177.33(19)
C1 C2 C3 C4 1.6(3)
C2 C3 C4 C5 0.5(4)
C3 C4 C5 C6 -2.4(4)
C2 C1 C6 C5 -0.1(3)
N1 C1 C6 C5 -179.2(2)
C4 C5 C6 C1 2.2(4)
N3 N2 C7 N1 0.3(3)
N3 N2 C7 S1 -179.13(18)
N4 N1 C7 N2 0.1(2)
C1 N1 C7 N2 -176.6(2)
N4 N1 C7 S1 179.58(16)
C1 N1 C7 S1 2.8(3)
C8 S1 C7 N2 32.3(2)
C8 S1 C7 N1 -147.01(18)
C7 S1 C8 C9 74.83(17)
S1 C8 C9 C10 -116.9(2)
C8 C9 C10 C11 -179.59(19)
C9 C10 C11 S2 -126.2(2)
C12 S2 C11 C10 84.12(17)
N7 N6 C12 N5 -0.8(2)
N7 N6 C12 S2 174.91(17)
N8 N5 C12 N6 1.2(2)
C13 N5 C12 N6 -178.7(2)
N8 N5 C12 S2 -174.86(15)
C13 N5 C12 S2 5.3(3)
C11 S2 C12 N6 19.6(2)
C11 S2 C12 N5 -165.29(18)
C12 N5 C13 C18 52.2(3)
N8 N5 C13 C18 -127.6(2)
C12 N5 C13 C14 -127.6(2)
N8 N5 C13 C14 52.5(3)
C18 C13 C14 C15 0.5(3)
N5 C13 C14 C15 -179.6(2)
C13 C14 C15 C16 -2.0(4)
C14 C15 C16 C17 1.1(5)
C15 C16 C17 C18 1.2(5)
C14 C13 C18 C17 1.8(4)
N5 C13 C18 C17 -178.1(2)
C16 C17 C18 C13 -2.7(4)

loop_
_cod_related_entry_id
_cod_related_entry_database
_cod_related_entry_code
1 ChemSpider 1700196
